data_7202260
loop_
_publ_author_name
'Mondal, Pallab'
'Karmakar, Anirban'
'Singh, W. Marjit'
'Baruah, Jubaraj B.'

_publ_section_title
;
 Crystal packing in some flexible carboxylic acids and esters attached
 to a naphthalene ring
;
_journal_issue 11
_journal_name_full CrystEngComm
_journal_page_first 1550
_journal_paper_doi 10.1039/b808399a
_journal_volume 10
_journal_year 2008
_chemical_formula_sum 'C16 H16 O6'
_chemical_formula_weight 304.29
_chemical_name_systematic
;
?
;
_space_group_IT_number 14
_symmetry_cell_setting monoclinic
_symmetry_space_group_name_Hall '-P 2ybc'
_symmetry_space_group_name_H-M 'P 1 21/c 1'
_atom_sites_solution_hydrogens geom
_atom_sites_solution_primary direct
_atom_sites_solution_secondary difmap
_audit_creation_method SHELXL-97
_cell_angle_alpha 90.00
_cell_angle_beta 97.7140(10)
_cell_angle_gamma 90.00
_cell_formula_units_Z 4
_cell_length_a 17.5782(2)
_cell_length_b 9.95720(10)
_cell_length_c 8.62060(10)
_cell_measurement_reflns_used 3758
_cell_measurement_temperature 296(2)
_cell_measurement_theta_max 23.65
_cell_measurement_theta_min 2.34
_cell_volume 1495.21(3)
_computing_cell_refinement 'Bruker SMART'
_computing_data_collection 'Bruker SMART'
_computing_data_reduction 'Bruker SAINT'
_computing_molecular_graphics 'Bruker SHELXTL'
_computing_publication_material 'Bruker SHELXTL'
_computing_structure_refinement 'SHELXL-97 (Sheldrick, 1997)'
_computing_structure_solution 'SHELXS-97 (Sheldrick, 1990)'
_diffrn_ambient_temperature 296(2)
_diffrn_measured_fraction_theta_full 0.991
_diffrn_measured_fraction_theta_max 0.991
_diffrn_measurement_device_type 'CCD area detector'
_diffrn_measurement_method 'phi and omega scans'
_diffrn_radiation_monochromator graphite
_diffrn_radiation_source 'fine-focus sealed tube'
_diffrn_radiation_type MoK\a
_diffrn_radiation_wavelength 0.71073
_diffrn_reflns_av_R_equivalents 0.0335
_diffrn_reflns_av_sigmaI/netI 0.0250
_diffrn_reflns_limit_h_max 22
_diffrn_reflns_limit_h_min -22
_diffrn_reflns_limit_k_max 10
_diffrn_reflns_limit_k_min -13
_diffrn_reflns_limit_l_max 11
_diffrn_reflns_limit_l_min -11
_diffrn_reflns_number 21190
_diffrn_reflns_theta_full 28.30
_diffrn_reflns_theta_max 28.30
_diffrn_reflns_theta_min 1.17
_exptl_absorpt_coefficient_mu 0.104
_exptl_absorpt_correction_type none
_exptl_crystal_colour colorless
_exptl_crystal_density_diffrn 1.352
_exptl_crystal_density_method 'not measured'
_exptl_crystal_description Blocks
_exptl_crystal_F_000 640
_exptl_crystal_size_max 0.35
_exptl_crystal_size_mid 0.26
_exptl_crystal_size_min 0.21
_refine_diff_density_max 0.117
_refine_diff_density_min -0.122
_refine_diff_density_rms 0.029
_refine_ls_extinction_method none
_refine_ls_goodness_of_fit_ref 1.046
_refine_ls_hydrogen_treatment constr
_refine_ls_matrix_type full
_refine_ls_number_parameters 201
_refine_ls_number_reflns 3688
_refine_ls_number_restraints 0
_refine_ls_restrained_S_all 1.046
_refine_ls_R_factor_all 0.0755
_refine_ls_R_factor_gt 0.0417
_refine_ls_shift/su_max 0.000
_refine_ls_shift/su_mean 0.000
_refine_ls_structure_factor_coef Fsqd
_refine_ls_weighting_details 'calc w=1/[\s^2^(Fo^2^)+(0.0467P)^2^+0.1616P] where P=(Fo^2^+2Fc^2^)/3'
_refine_ls_weighting_scheme calc
_refine_ls_wR_factor_gt 0.0988
_refine_ls_wR_factor_ref 0.1137
_reflns_number_gt 2329
_reflns_number_total 3688
_reflns_threshold_expression >2sigma(I)
_cod_data_source_file b808399a.txt
_cod_data_source_block 16diester
_cod_depositor_comments
;
The following automatic conversions were performed:
'_symmetry_cell_setting' value 'Monoclinic' changed to 'monoclinic'
according to '/home/saulius/struct/CIF-dictionaries/cif_core.dic'
dictionary named 'cif_core.dic' version 2.4.1 from 2010-06-29.

Automatic conversion script
Id: cif_fix_enum 1527 2010-12-29 10:47:43Z saulius 
;
_cod_original_sg_symbol_H-M P2(1)/c
_cod_database_code 7202260

loop_
_symmetry_equiv_pos_as_xyz
'x, y, z'
'-x, y+1/2, -z+1/2'
'-x, -y, -z'
'x, -y-1/2, z-1/2'

loop_
_atom_site_label
_atom_site_type_symbol
_atom_site_fract_x
_atom_site_fract_y
_atom_site_fract_z
_atom_site_U_iso_or_equiv
_atom_site_adp_type
_atom_site_occupancy
_atom_site_symmetry_multiplicity
_atom_site_calc_flag
_atom_site_refinement_flags
_atom_site_disorder_assembly
_atom_site_disorder_group
C10 C 0.28228(8) 0.99944(13) 0.56805(15) 0.0465(3) Uani 1 1 d . . .
C3 C 0.15735(8) 0.83261(14) 0.46527(15) 0.0490(3) Uani 1 1 d . . .
C4 C 0.15100(8) 0.92299(14) 0.58193(15) 0.0503(3) Uani 1 1 d . . .
H4 H 0.1055 0.9290 0.6256 0.060 Uiso 1 1 calc R . .
C5 C 0.21378(8) 1.00759(14) 0.63640(15) 0.0488(3) Uani 1 1 d . . .
C9 C 0.34450(9) 1.08695(14) 0.62324(16) 0.0509(4) Uani 1 1 d . . .
C2 C 0.22581(9) 0.82257(15) 0.39793(16) 0.0532(4) Uani 1 1 d . . .
H2 H 0.2297 0.7599 0.3194 0.064 Uiso 1 1 calc R . .
C1 C 0.28625(9) 0.90438(15) 0.44758(16) 0.0521(4) Uani 1 1 d . . .
H1 H 0.3310 0.8976 0.4014 0.063 Uiso 1 1 calc R . .
C12 C -0.02154(9) 0.64521(17) 0.38250(17) 0.0561(4) Uani 1 1 d . . .
C15 C 0.51675(9) 1.06715(15) 0.73958(17) 0.0547(4) Uani 1 1 d . . .
C8 C 0.33920(10) 1.17284(16) 0.74452(18) 0.0630(4) Uani 1 1 d . . .
H8 H 0.3803 1.2280 0.7816 0.076 Uiso 1 1 calc R . .
C14 C 0.47574(9) 1.14337(15) 0.60222(18) 0.0587(4) Uani 1 1 d . . .
H14A H 0.4642 1.2334 0.6351 0.070 Uiso 1 1 calc R . .
H14B H 0.5089 1.1507 0.5213 0.070 Uiso 1 1 calc R . .
C6 C 0.20938(10) 1.09941(17) 0.76099(17) 0.0635(4) Uani 1 1 d . . .
H6 H 0.1646 1.1062 0.8068 0.076 Uiso 1 1 calc R . .
C11 C 0.02913(9) 0.75405(16) 0.45999(18) 0.0591(4) Uani 1 1 d . . .
H11A H 0.0061 0.8414 0.4355 0.071 Uiso 1 1 calc R . .
H11B H 0.0359 0.7424 0.5727 0.071 Uiso 1 1 calc R . .
C7 C 0.27118(11) 1.17730(17) 0.81285(18) 0.0696(5) Uani 1 1 d . . .
H7 H 0.2682 1.2354 0.8963 0.084 Uiso 1 1 calc R . .
C13 C -0.14729(10) 0.5610(2) 0.3539(2) 0.0802(5) Uani 1 1 d . . .
H13A H -0.1475 0.5591 0.2425 0.120 Uiso 1 1 calc R . .
H13B H -0.1973 0.5862 0.3771 0.120 Uiso 1 1 calc R . .
H13C H -0.1343 0.4737 0.3965 0.120 Uiso 1 1 calc R . .
C16 C 0.62523(11) 1.0699(2) 0.9335(2) 0.0867(6) Uani 1 1 d . . .
H16A H 0.5979 1.0593 1.0219 0.130 Uiso 1 1 calc R . .
H16B H 0.6705 1.1228 0.9633 0.130 Uiso 1 1 calc R . .
H16C H 0.6396 0.9832 0.8983 0.130 Uiso 1 1 calc R . .
O1 O 0.10080(6) 0.74514(11) 0.40300(12) 0.0605(3) Uani 1 1 d . . .
O4 O 0.40632(6) 1.07763(10) 0.54027(12) 0.0587(3) Uani 1 1 d . . .
O5 O 0.57622(6) 1.13729(11) 0.80752(12) 0.0671(3) Uani 1 1 d . . .
O2 O -0.09116(6) 0.65791(12) 0.42260(13) 0.0701(3) Uani 1 1 d . . .
O6 O 0.50009(7) 0.95709(12) 0.77797(15) 0.0768(4) Uani 1 1 d . . .
O3 O -0.00272(7) 0.55948(13) 0.29922(15) 0.0824(4) Uani 1 1 d . . .

loop_
_atom_site_aniso_label
_atom_site_aniso_U_11
_atom_site_aniso_U_22
_atom_site_aniso_U_33
_atom_site_aniso_U_23
_atom_site_aniso_U_13
_atom_site_aniso_U_12
C10 0.0497(9) 0.0416(7) 0.0452(7) 0.0036(6) -0.0046(6) 0.0016(6)
C3 0.0469(9) 0.0493(8) 0.0490(7) 0.0000(6) -0.0004(6) -0.0054(7)
C4 0.0481(9) 0.0554(9) 0.0469(7) 0.0014(6) 0.0045(6) 0.0022(7)
C5 0.0551(9) 0.0454(8) 0.0435(7) 0.0015(6) -0.0027(6) 0.0054(7)
C9 0.0531(9) 0.0429(8) 0.0522(7) 0.0042(6) -0.0093(6) 0.0008(7)
C2 0.0502(9) 0.0528(9) 0.0561(8) -0.0112(6) 0.0055(6) -0.0035(7)
C1 0.0469(9) 0.0536(9) 0.0551(8) -0.0040(6) 0.0037(6) 0.0003(7)
C12 0.0485(9) 0.0649(10) 0.0553(8) 0.0002(7) 0.0084(7) -0.0069(8)
C15 0.0498(9) 0.0450(9) 0.0669(9) -0.0003(7) -0.0012(7) -0.0053(7)
C8 0.0675(11) 0.0517(9) 0.0639(9) -0.0078(7) -0.0129(8) -0.0032(8)
C14 0.0543(9) 0.0443(8) 0.0732(9) 0.0041(7) -0.0073(7) -0.0107(7)
C6 0.0673(11) 0.0667(11) 0.0547(8) -0.0121(7) 0.0018(7) 0.0067(8)
C11 0.0507(9) 0.0653(10) 0.0623(8) -0.0085(7) 0.0108(7) -0.0059(8)
C7 0.0814(13) 0.0642(11) 0.0588(9) -0.0194(8) -0.0070(8) 0.0057(9)
C13 0.0552(11) 0.0903(14) 0.0942(12) -0.0095(10) 0.0062(9) -0.0219(10)
C16 0.0708(13) 0.0972(15) 0.0830(12) 0.0069(11) -0.0234(10) -0.0026(11)
O1 0.0485(6) 0.0681(7) 0.0661(6) -0.0174(5) 0.0116(5) -0.0134(5)
O4 0.0500(6) 0.0567(6) 0.0661(6) -0.0030(5) -0.0045(5) -0.0097(5)
O5 0.0591(7) 0.0606(7) 0.0751(7) 0.0024(5) -0.0144(5) -0.0115(5)
O2 0.0478(7) 0.0833(8) 0.0799(7) -0.0134(6) 0.0108(5) -0.0098(6)
O6 0.0760(8) 0.0508(7) 0.0976(8) 0.0187(6) -0.0109(6) -0.0112(6)
O3 0.0671(8) 0.0866(9) 0.0983(9) -0.0348(7) 0.0285(7) -0.0201(7)

loop_
_atom_type_symbol
_atom_type_description
_atom_type_scat_dispersion_real
_atom_type_scat_dispersion_imag
_atom_type_scat_source
C C 0.0033 0.0016 'International Tables Vol C Tables 4.2.6.8 and 6.1.1.4'
H H 0.0000 0.0000 'International Tables Vol C Tables 4.2.6.8 and 6.1.1.4'
O O 0.0106 0.0060 'International Tables Vol C Tables 4.2.6.8 and 6.1.1.4'

loop_
_geom_angle_atom_site_label_1
_geom_angle_atom_site_label_2
_geom_angle_atom_site_label_3
_geom_angle
_geom_angle_site_symmetry_1
_geom_angle_site_symmetry_3
_geom_angle_publ_flag
C5 C10 C1 118.29(13) . . ?
C5 C10 C9 118.91(13) . . ?
C1 C10 C9 122.80(14) . . ?
C4 C3 O1 125.36(13) . . ?
C4 C3 C2 120.62(13) . . ?
O1 C3 C2 114.02(12) . . ?
C3 C4 C5 119.93(13) . . ?
C10 C5 C4 119.81(12) . . ?
C10 C5 C6 119.24(14) . . ?
C4 C5 C6 120.94(14) . . ?
C8 C9 O4 125.34(14) . . ?
C8 C9 C10 120.64(15) . . ?
O4 C9 C10 113.99(12) . . ?
C1 C2 C3 120.13(13) . . ?
C2 C1 C10 121.21(14) . . ?
O3 C12 O2 124.64(15) . . ?
O3 C12 C11 126.13(15) . . ?
O2 C12 C11 109.23(13) . . ?
O6 C15 O5 124.73(14) . . ?
O6 C15 C14 124.88(14) . . ?
O5 C15 C14 110.33(13) . . ?
C9 C8 C7 119.45(15) . . ?
O4 C14 C15 111.02(12) . . ?
C7 C6 C5 119.56(16) . . ?
O1 C11 C12 107.63(12) . . ?
C6 C7 C8 122.14(15) . . ?
C3 O1 C11 117.08(11) . . ?
C9 O4 C14 117.96(12) . . ?
C15 O5 C16 116.04(13) . . ?
C12 O2 C13 115.67(13) . . ?

loop_
_geom_bond_atom_site_label_1
_geom_bond_atom_site_label_2
_geom_bond_distance
_geom_bond_site_symmetry_2
_geom_bond_publ_flag
C10 C5 1.412(2) . ?
C10 C1 1.4138(19) . ?
C10 C9 1.429(2) . ?
C3 C4 1.3653(19) . ?
C3 O1 1.3754(16) . ?
C3 C2 1.408(2) . ?
C4 C5 1.417(2) . ?
C5 C6 1.421(2) . ?
C9 C8 1.364(2) . ?
C9 O4 1.3819(18) . ?
C2 C1 1.361(2) . ?
C12 O3 1.1904(18) . ?
C12 O2 1.3216(18) . ?
C12 C11 1.501(2) . ?
C15 O6 1.1925(17) . ?
C15 O5 1.3265(17) . ?
C15 C14 1.506(2) . ?
C8 C7 1.403(2) . ?
C14 O4 1.4241(17) . ?
C6 C7 1.360(2) . ?
C11 O1 1.4152(17) . ?
C13 O2 1.448(2) . ?
C16 O5 1.4561(19) . ?

loop_
_cod_related_entry_id
_cod_related_entry_database
_cod_related_entry_code
1 ChemSpider 25934154
